data_1528592
loop_
_publ_author_name
'Huq, A.'
'Mitchell, J.F.'
'Radaelli, P.G.'
'Zheng, H.'
'Chapon, L.C.'
'Stephens, P.W.'
'Knight, K.S.'

_publ_section_title
;
 Structural and magnetic properties of the Kagome antiferromagnet Yb Ba
 Co4 O7
;
_journal_name_full 'Journal of Solid State Chemistry'
_journal_page_first 1136
_journal_page_last 1145
_journal_volume 179
_journal_year 2006
_chemical_formula_sum 'Ba Co4 O6.95 Yb'
_chemical_name_systematic 'Yb Ba Co4 O6.95'
_space_group_IT_number 159
_symmetry_space_group_name_Hall 'P 3 -2c'
_symmetry_space_group_name_H-M 'P 3 1 c'
_cell_angle_alpha 90
_cell_angle_beta 90
_cell_angle_gamma 120
_cell_formula_units_Z 2
_cell_length_a 6.26539
_cell_length_b 6.26539
_cell_length_c 10.22812
_cell_volume 347.714
_citation_journal_id_ASTM JSSCBI
_cod_data_source_file Huq_JSSCBI_2006_1009.cif
_cod_data_source_block Ba1Co4O6.95Yb1
_cod_original_cell_volume 347.7144
_cod_original_formula_sum 'Ba1 Co4 O6.95 Yb1'
_cod_database_code 1528592

loop_
_symmetry_equiv_pos_as_xyz
x,y,z
-y,x-y,z
-x+y,-x,z
y,x,z+1/2
-x,-x+y,z+1/2
x-y,-y,z+1/2

loop_
_atom_site_label
_atom_site_type_symbol
_atom_site_fract_x
_atom_site_fract_y
_atom_site_fract_z
_atom_site_occupancy
_atom_site_U_iso_or_equiv
Co2 Co+2 0.1575 0.815 0.6859 1 0.0
Co1 Co+2 0 0 0.4387 1 0.0
Ba1 Ba+2 0.6667 0.3333 0.5 1 0.0
O3 O-2 0.1157 0.781 0.5005 1 0.0
Yb1 Yb+3 0.6667 0.3333 0.8766 1 0.0
O2 O-2 0 0 0.2444 1 0.0
O1 O-2 0.5149 0.5134 0.7489 1 0.0
